data_1563641
loop_
_publ_author_name
'Zubkov, Vladimir G.'
'Tarakina, Nadezda V.'
'Leonidov, Ivan I.'
'Tyutyunnik, Alexander P.'
'Surat, Ludmila L.'
'Melkozerova, Marina A.'
'Zabolotskaya, Elena V.'
'Kellerman, Dina G.'

_publ_section_title
;
 Synthesis and crystal structure of Ln2M2+Ge4O12, Ln=rare-earth element or
 Y; M=Ca, Mn, Zn
;
_journal_issue 5
_journal_name_full 'Journal of Solid State Chemistry'
_journal_page_first 1186
_journal_page_last 1193
_journal_paper_doi 10.1016/j.jssc.2010.03.027
_journal_volume 183
_journal_year 2010
_chemical_formula_sum 'Ge2 O7 Y2'
_chemical_formula_weight 434.99
_space_group_IT_number 92
_space_group_name_Hall 'P 4abw 2nw'
_space_group_name_H-M_alt 'P 41 21 2'
_symmetry_cell_setting tetragonal
_symmetry_space_group_name_H-M 'P 41 21 2'
_cell_angle_alpha 90.0
_cell_angle_beta 90.0
_cell_angle_gamma 90.0
_cell_formula_units_Z 4
_cell_length_a 6.80399(25)
_cell_length_b 6.80399
_cell_length_c 12.3755(8)
_cell_volume 572.91(4)
_diffrn_radiation_polarisn_ratio 0.8
_diffrn_radiation_probe x-ray
_diffrn_radiation_wavelength 1.54056
_exptl_absorpt_correction_T_max 3.57673
_exptl_absorpt_correction_T_min 1.84114
_exptl_absorpt_process_details
;   GSAS Absorption/surface roughness correction: function number 4
 Flat plate transmission absorption correction
Terms =    -0.39378         0.0000    
Correction is refined.
;
_pd_calc_method 'Rietveld Refinement'
_pd_meas_2theta_range_inc 0.02
_pd_meas_2theta_range_max 119.98
_pd_meas_2theta_range_min 5.0
_pd_meas_number_of_points 5750
_pd_proc_2theta_range_inc 0.02
_pd_proc_2theta_range_max 119.96983
_pd_proc_2theta_range_min 4.98983
_pd_proc_info_datetime 2010-02-27T13:38:03
_pd_proc_ls_background_function
;   GSAS Background function number 1 with 36 terms.
 Shifted Chebyshev function of 1st kind
      1:    669.079     2:   -756.926     3:    510.848     4:   -237.708    
      5:    68.8286     6:    12.2526     7:   -30.8092     8:    16.8798    
      9:  -0.556239    10:   -14.6368    11:    17.6487    12:   -3.46771    
     13:   -3.17003    14:    4.04292    15:  -0.302081    16:   -7.47552    
     17:    17.1929    18:   -11.3410    19:  -0.903347    20:    14.2633    
     21:   -14.0778    22:    17.7012    23:   -9.39738    24:   0.362372    
     25:    9.50085    26:   -12.6790    27:    13.3544    28:   -8.75464    
     29:    4.41323    30:    6.80161    31:   -8.11433    32:    9.28991    
     33:   -6.43229    34:   -1.36659    35:    4.22020    36:   -3.42778    
;
_pd_proc_ls_prof_R_factor 0.0315
_pd_proc_ls_prof_wR_expected 0.0354
_pd_proc_ls_prof_wR_factor 0.0428
_pd_proc_number_of_points 5750
_refine_ls_R_Fsqd_factor 0.01859
_reflns_d_resolution_high 0.890
_reflns_d_resolution_low 6.964
_reflns_limit_h_max 11
_reflns_limit_h_min 0
_reflns_limit_k_max 7
_reflns_limit_k_min 0
_reflns_limit_l_max 14
_reflns_limit_l_min 0
_reflns_number_total 492
_cod_data_source_file Y2ZNGE4O12.cif
_cod_data_source_block Y2ZNGE4O12_phase_2
_cod_depositor_comments
;
The following automatic conversions were performed:

data item '_geom_angle_publ_flag' value 'N' was changed to 'n' in
accordance with the built-in table derived from the CIF Core
dictionary named 'cif_core.dic' version 2.4.5 last updated on
2014-11-21 (47 times).

data item '_geom_bond_publ_flag' value 'N' was changed to 'n' in
accordance with the built-in table derived from the CIF Core
dictionary named 'cif_core.dic' version 2.4.5 last updated on
2014-11-21 (32 times).

Automatic conversion script
Id: cif_fix_values 8369 2020-08-20 11:38:08Z andrius 
;
_cod_original_cell_volume 572.91(5)
_cod_database_code 1563641
_gsas_exptl_extinct_corr_t_min 1.00000
_gsas_exptl_extinct_corr_t_max 1.00000

loop_
_symmetry_equiv_pos_site_id
_symmetry_equiv_pos_as_xyz
1 +x,+y,+z
2 -y+1/2,+x+1/2,+z+1/4
3 -x,-y,+z+1/2
4 +y+1/2,-x+1/2,+z+3/4
5 -x+1/2,+y+1/2,-z+1/4
6 -y,-x,-z+1/2
7 +x+1/2,-y+1/2,-z+3/4
8 +y,+x,-z

loop_
_atom_site_type_symbol
_atom_site_label
_atom_site_fract_x
_atom_site_fract_y
_atom_site_fract_z
_atom_site_occupancy
_atom_site_thermal_displace_type
_atom_site_U_iso_or_equiv
_atom_site_symmetry_multiplicity
Y Y 0.8782 0.35 0.6351 1.0 Uiso 0.025 8
Ge Ge 0.4018 0.345 0.6291 1.0 Uiso 0.025 8
O O1 0.0635 0.3368 0.0712 1.0 Uiso 0.025 8
O O2 0.357 0.1889 0.2956 1.0 Uiso 0.025 8
O O3 0.4246 0.4717 0.1249 1.0 Uiso 0.025 8
O O4 0.696 0.696 0.0 1.0 Uiso 0.025 4

loop_
_atom_type_symbol
_atom_type_scat_dispersion_real
_atom_type_scat_dispersion_imag
_atom_type_scat_Cromer_Mann_a1
_atom_type_scat_Cromer_Mann_a2
_atom_type_scat_Cromer_Mann_a3
_atom_type_scat_Cromer_Mann_a4
_atom_type_scat_Cromer_Mann_b1
_atom_type_scat_Cromer_Mann_b2
_atom_type_scat_Cromer_Mann_b3
_atom_type_scat_Cromer_Mann_b4
_atom_type_scat_Cromer_Mann_c
_atom_type_scat_source
Zn 0.000 0.000 14.0743 3.26550 7.03180 0.23330 5.16520 10.3163 2.41000 58.7097 1.30410 International_Tables_Vol_C
Y 0.000 0.000 17.7760 1.40290 10.2946 12.8006 5.72629 0.12560 3.26588 104.354 1.91213 International_Tables_Vol_C
Ge 0.000 0.000 16.0816 2.85090 6.37470 0.25160 3.70680 11.4468 3.68300 54.7625 2.13130 International_Tables_Vol_C
O 0.000 0.000 3.04850 13.2771 2.28680 5.70110 1.54630 0.32390 0.86700 32.9089 0.25080 International_Tables_Vol_C

loop_
_geom_angle_atom_site_label_1
_geom_angle_atom_site_label_2
_geom_angle_atom_site_label_3
_geom_angle
_geom_angle_site_symmetry_1
_geom_angle_site_symmetry_2
_geom_angle_site_symmetry_3
_geom_angle_publ_flag
Y Y O1 138.13190(10) 6_666 . 3_665 n
Y Y O1 45.0776(25) 6_666 . 4_555 n
Y Y O1 41.6955(10) 6_666 . 7_555 n
Y Y O2 134.9194(25) 6_666 . 7_555 n
Y Y O2 96.4242(29) 6_666 . 8_656 n
Y Y O3 83.6175(6) 6_666 . 3_665 n
Y Y O3 71.2626(13) 6_666 . 7_555 n
O1 Y O1 97.0595(22) 3_665 . 4_555 n
O1 Y O1 132.67870(20) 3_665 . 7_555 n
O1 Y O2 77.2714(19) 3_665 . 7_555 n
O1 Y O2 87.1492(11) 3_665 . 8_656 n
O1 Y O3 70.2384 3_665 . 3_665 n
O1 Y O3 150.3463(12) 3_665 . 7_555 n
O1 Y O1 79.6040(10) 4_555 . 7_555 n
O1 Y O2 167.1169(9) 4_555 . 7_555 n
O1 Y O2 75.0649(19) 4_555 . 8_656 n
O1 Y O3 79.9145(11) 4_555 . 3_665 n
O1 Y O3 108.2704(8) 4_555 . 7_555 n
O1 Y O2 95.6306(13) 7_555 . 7_555 n
O1 Y O2 135.1665(17) 7_555 . 8_656 n
O1 Y O3 62.66610(20) 7_555 . 3_665 n
O1 Y O3 68.82060(20) 7_555 . 7_555 n
O2 Y O2 115.7312(12) 7_555 . 8_656 n
O2 Y O3 87.25880(20) 7_555 . 3_665 n
O2 Y O3 80.66690(20) 7_555 . 7_555 n
O2 Y O3 143.7510(5) 8_656 . 3_665 n
O2 Y O3 84.81200(20) 8_656 . 7_555 n
O3 Y O3 128.34770(10) 3_665 . 7_555 n
O1 Ge O2 111.6107(24) 7_555 . 8_556 n
O1 Ge O3 95.2015 7_555 . 3_665 n
O1 Ge O4 116.2586(10) 7_555 . 3_665 n
O2 Ge O3 124.0126(7) 8_556 . 3_665 n
O2 Ge O4 100.4385(33) 8_556 . 3_665 n
O3 Ge O4 110.4149(15) 3_665 . 3_665 n
Y O1 Y 100.2997(20) 2_544 . 3_664 n
Y O1 Y 93.2269(15) 2_544 . 7_455 n
Y O1 Ge 124.7979(4) 2_544 . 7_455 n
Y O1 Y 104.0916(8) 3_664 . 7_455 n
Y O1 Ge 129.3925(21) 3_664 . 7_455 n
Y O1 Ge 95.7518(7) 7_455 . 7_455 n
Y O2 Y 105.3755(19) 7_455 . 8_546 n
Y O2 Ge 129.5787(14) 7_455 . 8_556 n
Y O2 Ge 125.0417(33) 8_546 . 8_556 n
Y O3 Y 112.3969 3_664 . 7_455 n
Y O3 Ge 102.8339 3_664 . 3_664 n
Y O3 Ge 144.7682 7_455 . 3_664 n
Ge O4 Ge 135.2175(28) 3_664 . 6_665 n

loop_
_geom_bond_atom_site_label_1
_geom_bond_atom_site_label_2
_geom_bond_distance
_geom_bond_site_symmetry_1
_geom_bond_site_symmetry_2
_geom_bond_publ_flag
Y Y 3.60955(17) . 2_645 n
Y Y 3.60955(17) . 4_564 n
Y Y 3.83138(14) . 5_646 n
Y Y 3.83138(14) . 5_656 n
Y Y 3.59294(15) . 6_666 n
Y Ge 3.24245(12) . 1_555 n
Y Ge 3.56350(13) . 1_655 n
Y O1 2.30736(8) . 3_665 n
Y O1 2.39372(14) . 4_555 n
Y O1 2.54807(9) . 7_555 n
Y O2 2.25647(14) . 7_555 n
Y O2 2.28183(8) . 8_656 n
Y O3 2.39422(9) . 3_665 n
Y O3 2.21495(8) . 7_555 n
Ge Y 3.56350(13) . 1_455 n
Ge Y 3.24245(12) . 1_555 n
Ge O1 1.76602(6) . 7_555 n
Ge O2 1.72436(6) . 8_556 n
Ge O3 1.71852(6) . 3_665 n
Ge O4 1.75305(9) . 3_665 n
O1 Y 2.39372(14) . 2_544 n
O1 Y 2.30736(8) . 3_664 n
O1 Y 2.54807(9) . 7_455 n
O1 Ge 1.76602(6) . 7_455 n
O2 Y 2.25647(14) . 7_455 n
O2 Y 2.28183(8) . 8_546 n
O2 Ge 1.72436(6) . 8_556 n
O3 Y 2.39422(9) . 3_664 n
O3 Y 2.21495(8) . 7_455 n
O3 Ge 1.71852(6) . 3_664 n
O4 Ge 1.75305(9) . 3_664 n
O4 Ge 1.75305(9) . 6_665 n
